data_4080637
loop_
_publ_author_name
'Rao, Gyandshwar Kumar'
'Kumar, Arun'
'Kumar, Satyendra'
'Dupare, Umesh B.'
'Singh, Ajai K.'

_publ_section_title
;
 Palladacycles of Thioethers Catalyzing Suzuki--Miyaura C--C Coupling:
 Generation and Catalytic Activity of Nanoparticles
;
_journal_issue 8
_journal_name_full Organometallics
_journal_page_first 2452
_journal_paper_doi 10.1021/om4001956
_journal_volume 32
_journal_year 2013
_chemical_formula_moiety 'C23 H24 Cl N O2 Pd S, C H Cl3'
_chemical_formula_sum 'C24 H25 Cl4 N O2 Pd S'
_chemical_formula_weight 639.77
_chemical_name_systematic
; 
 ? 
;
_space_group_IT_number 2
_symmetry_cell_setting triclinic
_symmetry_space_group_name_Hall '-P 1'
_symmetry_space_group_name_H-M 'P -1'
_atom_sites_solution_hydrogens geom
_atom_sites_solution_primary direct
_atom_sites_solution_secondary difmap
_audit_creation_method SHELXL-97
_cell_angle_alpha 86.059(5)
_cell_angle_beta 86.844(5)
_cell_angle_gamma 80.961(5)
_cell_formula_units_Z 2
_cell_length_a 8.948(2)
_cell_length_b 10.178(3)
_cell_length_c 14.684(4)
_cell_measurement_reflns_used 1543
_cell_measurement_temperature 293(2)
_cell_measurement_theta_max 20.34
_cell_measurement_theta_min 2.31
_cell_volume 1316.3(6)
_computing_cell_refinement 'Bruker SMART'
_computing_data_collection 'Bruker SMART'
_computing_data_reduction 'Bruker SAINT'
_computing_molecular_graphics 'Bruker SHELXTL'
_computing_publication_material 'Bruker SHELXTL'
_computing_structure_refinement 'SHELXL-97 (Sheldrick, 1997)'
_computing_structure_solution 'SHELXS-97 (Sheldrick, 1990)'
_diffrn_ambient_temperature 293(2)
_diffrn_measured_fraction_theta_full 0.991
_diffrn_measured_fraction_theta_max 0.991
_diffrn_measurement_device_type 'CCD area detector'
_diffrn_measurement_method 'phi and omega scans'
_diffrn_radiation_monochromator graphite
_diffrn_radiation_source 'fine-focus sealed tube'
_diffrn_radiation_type MoK\a
_diffrn_radiation_wavelength 0.71073
_diffrn_reflns_av_R_equivalents 0.0556
_diffrn_reflns_av_sigmaI/netI 0.0953
_diffrn_reflns_limit_h_max 10
_diffrn_reflns_limit_h_min -10
_diffrn_reflns_limit_k_max 12
_diffrn_reflns_limit_k_min -12
_diffrn_reflns_limit_l_max 17
_diffrn_reflns_limit_l_min -17
_diffrn_reflns_number 9472
_diffrn_reflns_theta_full 25.00
_diffrn_reflns_theta_max 25.00
_diffrn_reflns_theta_min 1.39
_exptl_absorpt_coefficient_mu 1.216
_exptl_absorpt_correction_T_max 0.841
_exptl_absorpt_correction_T_min 0.748
_exptl_absorpt_correction_type multi-scan
_exptl_absorpt_process_details '(SADABS; Sheldrick, 1996)'
_exptl_crystal_colour Red
_exptl_crystal_density_diffrn 1.617
_exptl_crystal_density_meas 1.627
_exptl_crystal_density_method 'not measured'
_exptl_crystal_description Cube
_exptl_crystal_F_000 644.0
_exptl_crystal_size_max 0.353
_exptl_crystal_size_mid 0.295
_exptl_crystal_size_min 0.207
_refine_diff_density_max 1.012
_refine_diff_density_min -1.339
_refine_diff_density_rms 0.127
_refine_ls_extinction_method none
_refine_ls_goodness_of_fit_ref 1.161
_refine_ls_hydrogen_treatment mixed
_refine_ls_matrix_type full
_refine_ls_number_parameters 303
_refine_ls_number_reflns 4578
_refine_ls_number_restraints 0
_refine_ls_restrained_S_all 1.161
_refine_ls_R_factor_all 0.1041
_refine_ls_R_factor_gt 0.0792
_refine_ls_shift/su_max 0.005
_refine_ls_shift/su_mean 0.001
_refine_ls_structure_factor_coef Fsqd
_refine_ls_weighting_details 'calc w=1/[\s^2^(Fo^2^)+(0.0676P)^2^+0.4524P] where P=(Fo^2^+2Fc^2^)/3'
_refine_ls_weighting_scheme calc
_refine_ls_wR_factor_gt 0.1563
_refine_ls_wR_factor_ref 0.1673
_reflns_number_gt 3656
_reflns_number_total 4578
_reflns_threshold_expression >2sigma(I)
_cod_data_source_file om4001956_si_002.cif
_cod_data_source_block gyn77m
_cod_depositor_comments
;
The following automatic conversions were performed:

'_symmetry_cell_setting' value 'Triclinic' changed to 'triclinic'
according to /home/saulius/struct/CIF-dictionaries/cif_core.dic
dictionary named 'cif_core.dic' version 2.4.2 from 2011-04-26.

Automatic conversion script
Id: cif_fix_values 1891 2012-01-12 08:04:46Z andrius 
;
_cod_original_cell_volume 1316.2(6)
_cod_original_sg_symbol_H-M P-1
_cod_database_code 4080637

loop_
_symmetry_equiv_pos_as_xyz
'x, y, z'
'-x, -y, -z'

loop_
_atom_site_label
_atom_site_type_symbol
_atom_site_fract_x
_atom_site_fract_y
_atom_site_fract_z
_atom_site_U_iso_or_equiv
_atom_site_adp_type
_atom_site_occupancy
_atom_site_symmetry_multiplicity
_atom_site_calc_flag
_atom_site_refinement_flags
Pd1 Pd 0.52059(6) 0.83070(6) 0.59146(4) 0.0290(2) Uani 1 1 d .
S1 S 0.3496(2) 0.9229(2) 0.71318(16) 0.0460(6) Uani 1 1 d .
Cl1 Cl 0.7155(2) 0.8480(2) 0.68552(15) 0.0482(6) Uani 1 1 d .
C23 C 0.6600(9) 0.7562(7) 0.4929(5) 0.0340(18) Uani 1 1 d .
N1 N 0.3621(7) 0.7969(7) 0.5029(5) 0.0385(17) Uani 1 1 d .
H1A H 0.349(9) 0.711(8) 0.516(5) 0.046 Uiso 1 1 calc .
C18 C 0.5915(8) 0.7471(7) 0.4105(5) 0.0353(19) Uani 1 1 d .
C10 C 0.4247(8) 0.8023(8) 0.4054(5) 0.0360(19) Uani 1 1 d .
H10 H 0.4169 0.8965 0.3842 0.043 Uiso 1 1 calc R
O1 O 0.3757(8) 0.5383(6) 0.4343(4) 0.0580(17) Uani 1 1 d .
H1B H 0.3463 0.4658 0.4421 0.087 Uiso 1 1 calc R
C11 C 0.3392(8) 0.7357(7) 0.3411(6) 0.0355(19) Uani 1 1 d .
C16 C 0.3183(8) 0.6033(7) 0.3561(5) 0.0322(18) Uani 1 1 d .
C15 C 0.2481(8) 0.5403(7) 0.2927(5) 0.0344(18) Uani 1 1 d .
H15 H 0.2380 0.4509 0.3030 0.041 Uiso 1 1 calc R
C12 C 0.2823(10) 0.8040(8) 0.2630(6) 0.049(2) Uani 1 1 d .
H12 H 0.2928 0.8932 0.2519 0.058 Uiso 1 1 calc R
C22 C 0.8145(9) 0.7057(8) 0.4958(6) 0.044(2) Uani 1 1 d .
H22 H 0.8635 0.7088 0.5496 0.053 Uiso 1 1 calc R
C13 C 0.2103(10) 0.7433(9) 0.2010(6) 0.056(2) Uani 1 1 d .
H13 H 0.1723 0.7918 0.1491 0.067 Uiso 1 1 calc R
O2 O 0.1221(7) 0.5585(6) 0.1503(4) 0.0604(17) Uani 1 1 d .
C7 C 0.1622(9) 0.9638(9) 0.6684(7) 0.056(2) Uani 1 1 d .
H7A H 0.0879 0.9672 0.7192 0.067 Uiso 1 1 calc R
H7B H 0.1527 1.0521 0.6378 0.067 Uiso 1 1 calc R
C6 C 0.3237(9) 0.7863(9) 0.7948(6) 0.044(2) Uani 1 1 d .
C21 C 0.8959(9) 0.6520(9) 0.4221(7) 0.055(3) Uani 1 1 d .
H21 H 0.9983 0.6187 0.4266 0.066 Uiso 1 1 calc R
C8 C 0.1247(9) 0.8665(9) 0.6015(6) 0.050(2) Uani 1 1 d .
H8A H 0.1502 0.7764 0.6283 0.060 Uiso 1 1 calc R
H8B H 0.0164 0.8826 0.5934 0.060 Uiso 1 1 calc R
C9 C 0.2063(8) 0.8758(9) 0.5084(6) 0.046(2) Uani 1 1 d .
H9A H 0.1458 0.8454 0.4636 0.055 Uiso 1 1 calc R
H9B H 0.2134 0.9686 0.4919 0.055 Uiso 1 1 calc R
C19 C 0.6731(10) 0.6940(9) 0.3354(6) 0.053(2) Uani 1 1 d .
H19 H 0.6254 0.6897 0.2813 0.063 Uiso 1 1 calc R
C5 C 0.2238(11) 0.8107(11) 0.8684(7) 0.064(3) Uani 1 1 d .
H5 H 0.1656 0.8941 0.8743 0.077 Uiso 1 1 calc R
C4 C 0.2125(12) 0.7063(14) 0.9343(7) 0.075(3) Uani 1 1 d .
H4 H 0.1439 0.7194 0.9840 0.090 Uiso 1 1 calc R
C1 C 0.4086(11) 0.6652(10) 0.7864(7) 0.062(3) Uani 1 1 d .
H1 H 0.4744 0.6505 0.7356 0.074 Uiso 1 1 calc R
C20 C 0.8270(11) 0.6470(10) 0.3412(7) 0.061(3) Uani 1 1 d .
H20 H 0.8829 0.6124 0.2907 0.074 Uiso 1 1 calc R
C3 C 0.3005(13) 0.5863(12) 0.9263(7) 0.072(3) Uani 1 1 d .
H3 H 0.2944 0.5184 0.9715 0.086 Uiso 1 1 calc R
C2 C 0.3990(13) 0.5644(12) 0.8515(7) 0.076(3) Uani 1 1 d .
H2 H 0.4584 0.4816 0.8455 0.092 Uiso 1 1 calc R
C17 C 0.1107(13) 0.4215(11) 0.1571(8) 0.083(4) Uani 1 1 d .
H17A H 0.2103 0.3702 0.1598 0.125 Uiso 1 1 calc R
H17B H 0.0624 0.3996 0.1046 0.125 Uiso 1 1 calc R
H17C H 0.0519 0.4014 0.2114 0.125 Uiso 1 1 calc R
C14 C 0.1941(9) 0.6102(9) 0.2155(6) 0.043(2) Uani 1 1 d .
Cl4 Cl 0.7700(9) 0.9264(5) -0.0676(3) 0.219(3) Uani 1 1 d .
Cl2 Cl 0.5508(5) 0.7941(5) 0.0221(6) 0.229(4) Uani 1 1 d .
Cl3 Cl 0.8325(4) 0.7829(4) 0.0967(3) 0.1276(15) Uani 1 1 d .
C25 C 0.6951(13) 0.8787(12) 0.0336(8) 0.089(4) Uani 1 1 d .
H25 H 0.6562 0.9586 0.0664 0.106 Uiso 1 1 calc R

loop_
_atom_site_aniso_label
_atom_site_aniso_U_11
_atom_site_aniso_U_22
_atom_site_aniso_U_33
_atom_site_aniso_U_23
_atom_site_aniso_U_13
_atom_site_aniso_U_12
Pd1 0.0272(3) 0.0279(3) 0.0332(4) -0.0006(2) -0.0003(2) -0.0094(2)
S1 0.0446(12) 0.0438(13) 0.0499(14) -0.0092(11) 0.0068(10) -0.0085(10)
Cl1 0.0448(12) 0.0521(13) 0.0507(14) -0.0046(11) -0.0128(10) -0.0129(10)
C23 0.042(4) 0.033(4) 0.027(4) -0.011(3) 0.008(4) -0.007(3)
N1 0.030(3) 0.035(4) 0.051(5) 0.007(3) -0.007(3) -0.009(3)
C18 0.036(4) 0.032(4) 0.038(5) 0.011(4) 0.003(4) -0.013(3)
C10 0.039(4) 0.035(5) 0.036(5) 0.006(4) -0.008(4) -0.016(4)
O1 0.084(5) 0.038(4) 0.057(4) 0.016(3) -0.027(4) -0.022(3)
C11 0.034(4) 0.026(4) 0.047(5) 0.003(4) -0.005(4) -0.007(3)
C16 0.046(5) 0.028(4) 0.021(4) -0.001(3) -0.005(3) -0.003(3)
C15 0.031(4) 0.028(4) 0.045(5) -0.002(4) -0.001(4) -0.005(3)
C12 0.062(6) 0.034(5) 0.053(6) 0.003(4) -0.012(5) -0.015(4)
C22 0.039(5) 0.046(5) 0.051(6) -0.004(4) -0.002(4) -0.014(4)
C13 0.073(6) 0.052(6) 0.044(6) 0.013(5) -0.024(5) -0.014(5)
O2 0.078(4) 0.050(4) 0.058(4) -0.007(3) -0.023(4) -0.017(3)
C7 0.043(5) 0.055(6) 0.067(7) -0.004(5) 0.002(5) -0.003(4)
C6 0.041(5) 0.058(6) 0.037(5) -0.009(4) 0.006(4) -0.019(4)
C21 0.032(5) 0.053(6) 0.078(8) -0.007(5) 0.010(5) -0.006(4)
C8 0.029(4) 0.060(6) 0.061(6) 0.000(5) 0.001(4) -0.014(4)
C9 0.035(4) 0.056(6) 0.048(6) 0.004(4) -0.011(4) -0.011(4)
C19 0.050(5) 0.068(6) 0.043(6) -0.010(5) 0.006(4) -0.018(5)
C5 0.059(6) 0.074(7) 0.063(7) -0.019(6) 0.012(5) -0.018(5)
C4 0.068(7) 0.119(11) 0.043(6) 0.000(7) 0.013(5) -0.040(7)
C1 0.066(6) 0.062(7) 0.051(6) 0.011(5) 0.019(5) -0.002(5)
C20 0.057(6) 0.074(7) 0.054(7) -0.018(5) 0.024(5) -0.018(5)
C3 0.087(8) 0.072(8) 0.058(7) 0.018(6) 0.009(6) -0.032(7)
C2 0.094(8) 0.085(8) 0.046(7) 0.001(6) 0.015(6) -0.007(6)
C17 0.104(9) 0.067(8) 0.087(9) -0.025(6) -0.044(7) -0.017(6)
C14 0.035(4) 0.052(6) 0.043(5) -0.007(4) -0.001(4) -0.011(4)
Cl4 0.378(9) 0.122(4) 0.109(4) 0.046(3) 0.056(5) 0.059(5)
Cl2 0.106(3) 0.122(4) 0.467(11) 0.023(5) -0.111(5) -0.022(3)
Cl3 0.095(3) 0.168(4) 0.108(3) 0.030(3) -0.026(2) 0.007(2)
C25 0.080(8) 0.093(9) 0.095(10) -0.017(7) -0.034(7) -0.003(7)

loop_
_atom_type_symbol
_atom_type_description
_atom_type_scat_dispersion_real
_atom_type_scat_dispersion_imag
_atom_type_scat_source
C C 0.0033 0.0016 'International Tables Vol C Tables 4.2.6.8 and 6.1.1.4'
H H 0.0000 0.0000 'International Tables Vol C Tables 4.2.6.8 and 6.1.1.4'
N N 0.0061 0.0033 'International Tables Vol C Tables 4.2.6.8 and 6.1.1.4'
O O 0.0106 0.0060 'International Tables Vol C Tables 4.2.6.8 and 6.1.1.4'
S S 0.1246 0.1234 'International Tables Vol C Tables 4.2.6.8 and 6.1.1.4'
Cl Cl 0.1484 0.1585 'International Tables Vol C Tables 4.2.6.8 and 6.1.1.4'
Pd Pd -0.9988 1.0072 'International Tables Vol C Tables 4.2.6.8 and 6.1.1.4'

loop_
_geom_angle_atom_site_label_1
_geom_angle_atom_site_label_2
_geom_angle_atom_site_label_3
_geom_angle
C23 Pd1 N1 81.5(3)
C23 Pd1 Cl1 93.3(2)
N1 Pd1 Cl1 173.73(19)
C23 Pd1 S1 179.8(2)
N1 Pd1 S1 98.7(2)
Cl1 Pd1 S1 86.47(8)
C6 S1 C7 101.1(4)
C6 S1 Pd1 106.9(3)
C7 S1 Pd1 107.6(3)
C22 C23 C18 116.4(7)
C22 C23 Pd1 128.8(6)
C18 C23 Pd1 114.6(5)
C9 N1 C10 109.6(6)
C9 N1 Pd1 119.4(5)
C10 N1 Pd1 110.9(4)
C9 N1 H1A 101(6)
C10 N1 H1A 105(6)
Pd1 N1 H1A 109(6)
C19 C18 C23 121.7(7)
C19 C18 C10 120.8(7)
C23 C18 C10 117.4(7)
C11 C10 N1 113.7(6)
C11 C10 C18 115.2(7)
N1 C10 C18 105.2(6)
C11 C10 H10 107.4
N1 C10 H10 107.4
C18 C10 H10 107.4
C16 O1 H1B 109.5
C12 C11 C16 117.4(7)
C12 C11 C10 120.6(7)
C16 C11 C10 122.0(7)
O1 C16 C11 116.1(7)
O1 C16 C15 122.6(7)
C11 C16 C15 121.2(7)
C14 C15 C16 119.9(7)
C14 C15 H15 120.0
C16 C15 H15 120.0
C13 C12 C11 121.6(8)
C13 C12 H12 119.2
C11 C12 H12 119.2
C21 C22 C23 122.2(8)
C21 C22 H22 118.9
C23 C22 H22 118.9
C12 C13 C14 120.3(8)
C12 C13 H13 119.8
C14 C13 H13 119.8
C14 O2 C17 119.4(7)
C8 C7 S1 114.7(6)
C8 C7 H7A 108.6
S1 C7 H7A 108.6
C8 C7 H7B 108.6
S1 C7 H7B 108.6
H7A C7 H7B 107.6
C1 C6 C5 121.1(9)
C1 C6 S1 120.2(7)
C5 C6 S1 118.6(7)
C22 C21 C20 120.3(8)
C22 C21 H21 119.9
C20 C21 H21 119.9
C9 C8 C7 114.4(7)
C9 C8 H8A 108.7
C7 C8 H8A 108.7
C9 C8 H8B 108.7
C7 C8 H8B 108.7
H8A C8 H8B 107.6
N1 C9 C8 114.6(7)
N1 C9 H9A 108.6
C8 C9 H9A 108.6
N1 C9 H9B 108.6
C8 C9 H9B 108.6
H9A C9 H9B 107.6
C18 C19 C20 119.7(9)
C18 C19 H19 120.1
C20 C19 H19 120.1
C6 C5 C4 117.9(10)
C6 C5 H5 121.0
C4 C5 H5 121.0
C3 C4 C5 120.6(10)
C3 C4 H4 119.7
C5 C4 H4 119.7
C6 C1 C2 120.8(9)
C6 C1 H1 119.6
C2 C1 H1 119.6
C21 C20 C19 119.6(8)
C21 C20 H20 120.2
C19 C20 H20 120.2
C4 C3 C2 120.2(10)
C4 C3 H3 119.9
C2 C3 H3 119.9
C1 C2 C3 119.4(11)
C1 C2 H2 120.3
C3 C2 H2 120.3
O2 C17 H17A 109.5
O2 C17 H17B 109.5
H17A C17 H17B 109.5
O2 C17 H17C 109.5
H17A C17 H17C 109.5
H17B C17 H17C 109.5
O2 C14 C15 124.4(8)
O2 C14 C13 116.2(8)
C15 C14 C13 119.4(8)
Cl4 C25 Cl2 111.7(8)
Cl4 C25 Cl3 109.8(7)
Cl2 C25 Cl3 110.2(7)
Cl4 C25 H25 108.4
Cl2 C25 H25 108.4
Cl3 C25 H25 108.4

loop_
_geom_bond_atom_site_label_1
_geom_bond_atom_site_label_2
_geom_bond_distance
Pd1 C23 1.970(7)
Pd1 N1 2.059(6)
Pd1 Cl1 2.319(2)
Pd1 S1 2.428(2)
S1 C6 1.807(9)
S1 C7 1.812(9)
C23 C22 1.399(11)
C23 C18 1.401(11)
N1 C9 1.496(10)
N1 C10 1.510(10)
N1 H1A 0.79(8)
C18 C19 1.382(11)
C18 C10 1.514(10)
C10 C11 1.505(10)
C10 H10 0.9800
O1 C16 1.369(9)
O1 H1B 0.8200
C11 C12 1.379(11)
C11 C16 1.391(10)
C16 C15 1.395(10)
C15 C14 1.366(11)
C15 H15 0.9300
C12 C13 1.375(11)
C12 H12 0.9300
C22 C21 1.368(12)
C22 H22 0.9300
C13 C14 1.385(11)
C13 H13 0.9300
O2 C14 1.361(9)
O2 C17 1.411(11)
C7 C8 1.527(12)
C7 H7A 0.9700
C7 H7B 0.9700
C6 C1 1.352(12)
C6 C5 1.375(12)
C21 C20 1.375(13)
C21 H21 0.9300
C8 C9 1.520(11)
C8 H8A 0.9700
C8 H8B 0.9700
C9 H9A 0.9700
C9 H9B 0.9700
C19 C20 1.389(12)
C19 H19 0.9300
C5 C4 1.400(14)
C5 H5 0.9300
C4 C3 1.353(15)
C4 H4 0.9300
C1 C2 1.363(13)
C1 H1 0.9300
C20 H20 0.9300
C3 C2 1.378(14)
C3 H3 0.9300
C2 H2 0.9300
C17 H17A 0.9600
C17 H17B 0.9600
C17 H17C 0.9600
Cl4 C25 1.670(14)
Cl2 C25 1.682(12)
Cl3 C25 1.716(11)
C25 H25 0.9800

loop_
_geom_torsion_atom_site_label_1
_geom_torsion_atom_site_label_2
_geom_torsion_atom_site_label_3
_geom_torsion_atom_site_label_4
_geom_torsion
N1 Pd1 S1 C6 94.0(3)
Cl1 Pd1 S1 C6 -82.5(3)
N1 Pd1 S1 C7 -14.0(4)
Cl1 Pd1 S1 C7 169.6(3)
N1 Pd1 C23 C22 -163.3(8)
Cl1 Pd1 C23 C22 13.2(7)
N1 Pd1 C23 C18 13.1(6)
Cl1 Pd1 C23 C18 -170.4(5)
C23 Pd1 N1 C9 -156.1(6)
S1 Pd1 N1 C9 23.8(6)
C23 Pd1 N1 C10 -27.2(5)
S1 Pd1 N1 C10 152.7(5)
C22 C23 C18 C19 -1.5(11)
Pd1 C23 C18 C19 -178.4(6)
C22 C23 C18 C10 -179.4(7)
Pd1 C23 C18 C10 3.7(9)
C9 N1 C10 C11 -65.2(8)
Pd1 N1 C10 C11 160.9(5)
C9 N1 C10 C18 167.8(6)
Pd1 N1 C10 C18 33.9(7)
C19 C18 C10 C11 31.1(10)
C23 C18 C10 C11 -151.0(7)
C19 C18 C10 N1 157.2(7)
C23 C18 C10 N1 -24.9(9)
N1 C10 C11 C12 125.8(8)
C18 C10 C11 C12 -112.6(8)
N1 C10 C11 C16 -56.2(10)
C18 C10 C11 C16 65.5(10)
C12 C11 C16 O1 -179.9(7)
C10 C11 C16 O1 2.0(11)
C12 C11 C16 C15 2.7(11)
C10 C11 C16 C15 -175.5(7)
O1 C16 C15 C14 -179.4(7)
C11 C16 C15 C14 -2.1(11)
C16 C11 C12 C13 -1.4(13)
C10 C11 C12 C13 176.8(8)
C18 C23 C22 C21 1.0(12)
Pd1 C23 C22 C21 177.3(6)
C11 C12 C13 C14 -0.5(14)
C6 S1 C7 C8 -75.5(7)
Pd1 S1 C7 C8 36.4(7)
C7 S1 C6 C1 120.6(8)
Pd1 S1 C6 C1 8.1(8)
C7 S1 C6 C5 -63.8(8)
Pd1 S1 C6 C5 -176.2(6)
C23 C22 C21 C20 0.5(13)
S1 C7 C8 C9 -72.6(9)
C10 N1 C9 C8 174.1(7)
Pd1 N1 C9 C8 -56.5(9)
C7 C8 C9 N1 84.7(9)
C23 C18 C19 C20 0.6(13)
C10 C18 C19 C20 178.4(8)
C1 C6 C5 C4 -0.2(14)
S1 C6 C5 C4 -175.8(7)
C6 C5 C4 C3 1.7(15)
C5 C6 C1 C2 -0.9(15)
S1 C6 C1 C2 174.6(8)
C22 C21 C20 C19 -1.5(14)
C18 C19 C20 C21 1.0(14)
C5 C4 C3 C2 -2.1(17)
C6 C1 C2 C3 0.5(17)
C4 C3 C2 C1 1.0(17)
C17 O2 C14 C15 -5.1(13)
C17 O2 C14 C13 175.6(9)
C16 C15 C14 O2 -179.0(7)
C16 C15 C14 C13 0.3(12)
C12 C13 C14 O2 -179.6(8)
C12 C13 C14 C15 1.0(13)
